data_4516537
loop_
_publ_author_name
'Bulut, Aysun'
'Zorlu, Yunus'
'Kirpi, Erdo\(gan'
'\,Cetinkaya, Ahmet'
'W\"orle, Michael'
'Beckmann, Jens'
'Y\"ucesan, G\"undo\(g'

_publ_section_title
;
 Synthesis of Cu(II)-Organophosphonate Framework with Predefined Void
 Spaces
;
_journal_issue 12
_journal_name_full 'Crystal Growth &amp; Design'
_journal_page_first 5665
_journal_paper_doi 10.1021/acs.cgd.5b01319
_journal_volume 15
_journal_year 2015
_chemical_formula_moiety 'C25 H22 P4 O12, C25 H21 P4 O12, 2(Cu N3 H11 O12) , 4.25(H2 O), H3 O'
_chemical_formula_sum 'C80 H76.5 Cu2 N6 O29.25 P8'
_chemical_formula_weight 1964.81
_space_group_crystal_system monoclinic
_space_group_IT_number 14
_space_group_name_Hall '-P 2ybc'
_space_group_name_H-M_alt 'P 1 21/c 1'
_atom_sites_solution_hydrogens mixed
_atom_sites_solution_primary iterative
_audit_creation_date 2015-01-21
_audit_creation_method
;
Olex2 1.2
(compiled 2015.01.12 svn.r3133 for OlexSys, GUI svn.r4987)
;
_cell_angle_alpha 90
_cell_angle_beta 105.5949(10)
_cell_angle_gamma 90
_cell_formula_units_Z 4
_cell_length_a 14.1943(9)
_cell_length_b 23.6474(14)
_cell_length_c 25.3309(15)
_cell_measurement_reflns_used 9778
_cell_measurement_temperature 100(2)
_cell_volume 8189.5(9)
_computing_cell_refinement 'SAINT v8.34A (Bruker, 2013)'
_computing_data_collection 'Bruker SAINT'
_computing_data_reduction 'SAINT v8.34A (Bruker, 2013)'
_computing_molecular_graphics 'Olex2 (Dolomanov et al., 2009)'
_computing_publication_material 'Olex2 (Dolomanov et al., 2009)'
_computing_structure_refinement 'XL (Sheldrick, 2008)'
_computing_structure_solution 'XS (Sheldrick, 2008)'
_diffrn_ambient_temperature 100.0
_diffrn_detector 'Bruker Apex I'
_diffrn_detector_area_resol_mean 7.9
_diffrn_detector_type 'CCD area detector'
_diffrn_measured_fraction_theta_full 1.000
_diffrn_measured_fraction_theta_max 0.991
_diffrn_measurement_device 'fixed chi three-circle diffractometer'
_diffrn_measurement_device_type 'Bruker SMART CCD'
_diffrn_measurement_method '\w scans'
_diffrn_radiation_monochromator graphite
_diffrn_radiation_probe x-ray
_diffrn_radiation_type MoK\a
_diffrn_radiation_wavelength 0.71073
_diffrn_reflns_av_R_equivalents 0.0377
_diffrn_reflns_av_unetI/netI 0.0363
_diffrn_reflns_Laue_measured_fraction_full 1.000
_diffrn_reflns_Laue_measured_fraction_max 0.991
_diffrn_reflns_limit_h_max 19
_diffrn_reflns_limit_h_min -19
_diffrn_reflns_limit_k_max 33
_diffrn_reflns_limit_k_min -32
_diffrn_reflns_limit_l_max 35
_diffrn_reflns_limit_l_min -35
_diffrn_reflns_number 94667
_diffrn_reflns_point_group_measured_fraction_full 1.000
_diffrn_reflns_point_group_measured_fraction_max 0.991
_diffrn_reflns_theta_full 26.000
_diffrn_reflns_theta_max 29.876
_diffrn_reflns_theta_min 1.199
_diffrn_source 'sealed X-ray tube'
_diffrn_source_current 35.0
_diffrn_source_power 1.575
_diffrn_source_target Mo
_diffrn_source_voltage 45.0
_diffrn_standards_number 0
_exptl_absorpt_coefficient_mu 0.766
_exptl_absorpt_correction_T_max 0.7459
_exptl_absorpt_correction_T_min 0.6801
_exptl_absorpt_process_details
;
SADABS-2014/4 (Bruker,2014/4) was used for absorption correction.
wR2(int) was 0.0510 before and 0.0463 after correction.
The Ratio of minimum to maximum transmission is 0.9118.
The \l/2 correction factor is 0.00150.
;
_exptl_crystal_colour blue
_exptl_crystal_colour_primary blue
_exptl_crystal_density_diffrn 1.594
_exptl_crystal_description plate
_exptl_crystal_F_000 4042
_exptl_crystal_recrystallization_method 'crystallized from water'
_exptl_crystal_size_max 0.293
_exptl_crystal_size_mid 0.17
_exptl_crystal_size_min 0.06
_refine_diff_density_max 1.281
_refine_diff_density_min -0.554
_refine_diff_density_rms 0.093
_refine_ls_extinction_method none
_refine_ls_goodness_of_fit_ref 1.038
_refine_ls_hydrogen_treatment mixed
_refine_ls_matrix_type full
_refine_ls_number_parameters 1187
_refine_ls_number_reflns 23414
_refine_ls_number_restraints 6
_refine_ls_restrained_S_all 1.038
_refine_ls_R_factor_all 0.0518
_refine_ls_R_factor_gt 0.0404
_refine_ls_shift/su_max 0.003
_refine_ls_shift/su_mean 0.000
_refine_ls_structure_factor_coef Fsqd
_refine_ls_weighting_details 'w=1/[\s^2^(Fo^2^)+(0.0555P)^2^+5.5491P] where P=(Fo^2^+2Fc^2^)/3'
_refine_ls_weighting_scheme calc
_refine_ls_wR_factor_gt 0.1008
_refine_ls_wR_factor_ref 0.1072
_reflns_Friedel_coverage 0.000
_reflns_number_gt 19415
_reflns_number_total 23414
_reflns_threshold_expression 'I > 2\s(I)'
_cod_data_source_file cg5b01319_si_002.cif
_cod_data_source_block gun12o12
_cod_original_formula_sum 'C80 H76.50 Cu2 N6 O29.25 P8'
_cod_database_code 4516537
_shelx_space_group_comment
;
The symmetry employed for this shelxl refinement is uniquely defined
by the following loop, which should always be used as a source of
symmetry information in preference to the above space-group names.
They are only intended as comments.
;
_olex2_refinement_description
;
1. Fixed Uiso
 At 1.2 times of:
  All C(H) groups
 At 1.5 times of:
  All O(H) groups, All O(H,H) groups, All O(H,H,H) groups
2. Restrained distances
 O3W-H3WA = O3W-H3WB = O3W-H3WC
 0.96142 with sigma of 0.001
 H3WA-H3WB = H3WA-H3WC = H3WB-H3WC
 1.64893 with sigma of 0.001
3. Others
 Fixed Sof: O2W(0.75) H2WA(0.75) H2WB(0.75) O2WA(0.25) H2WC(0.25) H2WD(0.25)
 H1(0.5) H2(0.5) H5(0.5) H6(0.5) O1W(0.25) H1WA(0.25) H1WB(0.25)
4.a Free rotating group:
 O6W(H6WA,H6WB), O2W(H2WA,H2WB), O2WA(H2WC,H2WD), O5W(H5WA,H5WB), O1W(H1WA,
 H1WB), O4W(H4WA,H4WB)
4.b Aromatic/amide H refined with riding coordinates:
 C3A(H3AA), C4A(H4AA), C6A(H6AB), C7A(H7AB), C9A(H9A), C10A(H10A), C12A(H12B),
 C13A(H13A), C15A(H15A), C16A(H16A), C18A(H18A), C19A(H19A), C21A(H21A),
 C22A(H22A), C24A(H24A), C25A(H25A), C26A(H26A), C27A(H27A), C28A(H28A),
 C29A(H29A), C32A(H32A), C33A(H33A), C34A(H34A), C37A(H37A), C38A(H38A),
 C39A(H39A), C40A(H40A), C3(H3A), C4(H4A), C6(H6A), C7(H7A), C9(H9), C10(H10),
 C12(H12A), C13(H13), C15(H15), C16(H16), C18(H18), C19(H19), C21(H21),
 C22(H22), C24(H24), C25(H25), C26(H26), C27(H27), C28(H28), C29(H29), C32(H32),
  C33(H33), C34(H34), C37(H37), C38(H38), C39(H39), C40(H40)
4.c Idealised tetrahedral OH refined as rotating group:
 O1A(H1A), O2A(H2A), O6A(H6AA), O7A(H7AA), O11A(H11A), O1(H1), O2(H2), O3(H3),
 O4(H4), O5(H5), O6(H6), O7(H7), O12(H12)
;
_shelx_shelxl_version_number 2014/7
_olex2_exptl_crystal_mounting_method tip-mounted
_olex2_submission_special_instructions 'No special instructions were received'

loop_
_space_group_symop_operation_xyz
'x, y, z'
'-x, y+1/2, -z+1/2'
'-x, -y, -z'
'x, -y-1/2, z-1/2'

loop_
_atom_site_label
_atom_site_type_symbol
_atom_site_fract_x
_atom_site_fract_y
_atom_site_fract_z
_atom_site_U_iso_or_equiv
_atom_site_adp_type
_atom_site_occupancy
_atom_site_site_symmetry_order
_atom_site_calc_flag
_atom_site_refinement_flags_posn
_atom_site_refinement_flags_occupancy
_atom_site_disorder_assembly
_atom_site_disorder_group
Cu1A Cu 0.42241(2) 0.51370(2) 0.54930(2) 0.02021(6) Uani 1 1 d . . . .
P1A P 1.16314(3) 0.29346(2) 0.93364(2) 0.01101(9) Uani 1 1 d . . . .
P2A P 0.97588(3) 0.21806(2) 0.52107(2) 0.01277(9) Uani 1 1 d . . . .
P3A P 0.52078(3) 0.44304(2) 0.65102(2) 0.01092(9) Uani 1 1 d . . . .
P4A P 0.64107(3) 0.06653(2) 0.82932(2) 0.01180(9) Uani 1 1 d . . . .
O1A O 1.16562(9) 0.23644(6) 0.96541(5) 0.0138(2) Uani 1 1 d . . . .
H1A H 1.1167 0.2346 0.9780 0.021 Uiso 1 1 calc GR . . .
O2A O 1.25871(10) 0.29473(6) 0.91601(6) 0.0184(3) Uani 1 1 d . . . .
H2A H 1.3065 0.2972 0.9439 0.028 Uiso 1 1 calc GR . . .
O3A O 1.14489(10) 0.34262(6) 0.96643(5) 0.0146(3) Uani 1 1 d . . . .
O4A O 1.01961(10) 0.27213(6) 0.50629(6) 0.0185(3) Uani 1 1 d . . . .
O5A O 0.89876(10) 0.19127(6) 0.47567(5) 0.0181(3) Uani 1 1 d . . . .
O6A O 1.06156(10) 0.17373(6) 0.54391(5) 0.0167(3) Uani 1 1 d . . . .
H6AA H 1.0904 0.1670 0.5196 0.025 Uiso 1 1 calc GR . . .
O6W O 0.83737(12) 0.08308(7) 0.45982(7) 0.0272(3) Uani 1 1 d . . . .
H6WA H 0.8692 0.1139 0.4648 0.041 Uiso 1 1 d G . . .
H6WB H 0.7766 0.0899 0.4535 0.041 Uiso 1 1 d G . . .
O7A O 0.43163(10) 0.42134(6) 0.67152(6) 0.0167(3) Uani 1 1 d . . . .
H7AA H 0.3919 0.4480 0.6702 0.025 Uiso 1 1 calc GR . . .
O8A O 0.56620(10) 0.49509(5) 0.68110(6) 0.0171(3) Uani 1 1 d . . . .
O9A O 0.48733(10) 0.45020(6) 0.58905(6) 0.0176(3) Uani 1 1 d . . . .
O10A O 0.68924(10) 0.00932(6) 0.82809(6) 0.0175(3) Uani 1 1 d . . . .
O11A O 0.53605(10) 0.06695(6) 0.78893(6) 0.0171(3) Uani 1 1 d . . . .
H11A H 0.4999 0.0447 0.8004 0.026 Uiso 1 1 calc GR . . .
O12A O 0.63593(11) 0.08308(6) 0.88656(6) 0.0200(3) Uani 1 1 d . . . .
N1A N 0.53803(13) 0.56534(7) 0.55578(7) 0.0186(3) Uani 1 1 d . . . .
N2A N 0.36120(12) 0.56998(7) 0.49644(7) 0.0168(3) Uani 1 1 d . . . .
N3A N 0.28956(12) 0.47773(7) 0.51993(7) 0.0183(3) Uani 1 1 d . . . .
C1A C 0.82803(12) 0.25605(7) 0.72561(7) 0.0085(3) Uani 1 1 d . . . .
C2A C 0.91435(12) 0.27143(7) 0.77550(7) 0.0093(3) Uani 1 1 d . . . .
C3A C 0.90666(13) 0.31059(8) 0.81506(7) 0.0138(3) Uani 1 1 d . . . .
H3AA H 0.8482 0.3319 0.8101 0.017 Uiso 1 1 calc R . . .
C4A C 0.98375(13) 0.31896(8) 0.86202(7) 0.0147(3) Uani 1 1 d . . . .
H4AA H 0.9781 0.3468 0.8880 0.018 Uiso 1 1 calc R . . .
C5A C 1.06880(13) 0.28685(7) 0.87102(7) 0.0115(3) Uani 1 1 d . . . .
C6A C 1.07564(13) 0.24624(8) 0.83212(7) 0.0121(3) Uani 1 1 d . . . .
H6AB H 1.1326 0.2234 0.8380 0.014 Uiso 1 1 calc R . . .
C7A C 0.99997(12) 0.23903(8) 0.78511(7) 0.0117(3) Uani 1 1 d . . . .
H7AB H 1.0061 0.2116 0.7588 0.014 Uiso 1 1 calc R . . .
C8A C 0.86471(12) 0.24317(7) 0.67489(7) 0.0088(3) Uani 1 1 d . . . .
C9A C 0.82061(13) 0.20376(8) 0.63498(7) 0.0128(3) Uani 1 1 d . . . .
H9A H 0.7680 0.1814 0.6398 0.015 Uiso 1 1 calc R . . .
C10A C 0.85294(13) 0.19683(8) 0.58788(7) 0.0143(3) Uani 1 1 d . . . .
H10A H 0.8225 0.1695 0.5613 0.017 Uiso 1 1 calc R . . .
C11A C 0.92931(13) 0.22955(8) 0.57952(7) 0.0126(3) Uani 1 1 d . . . .
C12A C 0.97038(13) 0.27102(8) 0.61814(7) 0.0137(3) Uani 1 1 d . . . .
H12B H 1.0208 0.2948 0.6125 0.016 Uiso 1 1 calc R . . .
C13A C 0.93797(13) 0.27765(8) 0.66463(7) 0.0123(3) Uani 1 1 d . . . .
H13A H 0.9662 0.3064 0.6903 0.015 Uiso 1 1 calc R . . .
C14A C 0.75256(12) 0.30374(7) 0.70581(7) 0.0090(3) Uani 1 1 d . . . .
C15A C 0.65634(12) 0.28916(7) 0.67814(7) 0.0100(3) Uani 1 1 d . . . .
H15A H 0.6395 0.2504 0.6720 0.012 Uiso 1 1 calc R . . .
C16A C 0.58508(12) 0.33005(7) 0.65956(7) 0.0107(3) Uani 1 1 d . . . .
H16A H 0.5203 0.3191 0.6408 0.013 Uiso 1 1 calc R . . .
C17A C 0.60838(12) 0.38720(7) 0.66843(7) 0.0105(3) Uani 1 1 d . . . .
C18A C 0.70530(13) 0.40194(7) 0.69289(8) 0.0143(3) Uani 1 1 d . . . .
H18A H 0.7228 0.4408 0.6975 0.017 Uiso 1 1 calc R . . .
C19A C 0.77690(13) 0.36078(7) 0.71065(7) 0.0128(3) Uani 1 1 d . . . .
H19A H 0.8429 0.3718 0.7262 0.015 Uiso 1 1 calc R . . .
C20A C 0.78097(12) 0.20613(7) 0.74849(7) 0.0087(3) Uani 1 1 d . . . .
C21A C 0.71750(13) 0.21876(7) 0.78059(7) 0.0112(3) Uani 1 1 d . . . .
H21A H 0.7015 0.2571 0.7852 0.013 Uiso 1 1 calc R . . .
C22A C 0.67759(13) 0.17679(7) 0.80578(7) 0.0118(3) Uani 1 1 d . . . .
H22A H 0.6337 0.1865 0.8268 0.014 Uiso 1 1 calc R . . .
C23A C 0.70134(13) 0.12021(7) 0.80054(7) 0.0114(3) Uani 1 1 d . . . .
C24A C 0.76652(14) 0.10724(8) 0.77005(8) 0.0150(3) Uani 1 1 d . . . .
H24A H 0.7840 0.0689 0.7665 0.018 Uiso 1 1 calc R . . .
C25A C 0.80658(13) 0.14966(7) 0.74463(7) 0.0137(3) Uani 1 1 d . . . .
H25A H 0.8518 0.1400 0.7244 0.016 Uiso 1 1 calc R . . .
C26A C 0.62849(15) 0.55916(9) 0.58876(9) 0.0224(4) Uani 1 1 d . . . .
H26A H 0.6446 0.5251 0.6091 0.027 Uiso 1 1 calc R . . .
C27A C 0.69955(17) 0.60059(10) 0.59443(9) 0.0264(5) Uani 1 1 d . . . .
H27A H 0.7632 0.5952 0.6182 0.032 Uiso 1 1 calc R . . .
C28A C 0.67558(18) 0.65015(10) 0.56458(10) 0.0296(5) Uani 1 1 d . . . .
H28A H 0.7228 0.6793 0.5677 0.036 Uiso 1 1 calc R . . .
C29A C 0.58240(18) 0.65685(9) 0.53023(9) 0.0253(4) Uani 1 1 d . . . .
H29A H 0.5651 0.6906 0.5095 0.030 Uiso 1 1 calc R . . .
C30A C 0.51455(15) 0.61391(8) 0.52634(8) 0.0187(4) Uani 1 1 d . . . .
C31A C 0.41268(15) 0.61616(8) 0.49192(8) 0.0182(4) Uani 1 1 d . . . .
C32A C 0.36787(17) 0.66042(9) 0.45831(8) 0.0229(4) Uani 1 1 d . . . .
H32A H 0.4034 0.6935 0.4545 0.027 Uiso 1 1 calc R . . .
C33A C 0.26973(18) 0.65487(9) 0.43045(8) 0.0251(5) Uani 1 1 d . . . .
H33A H 0.2377 0.6849 0.4077 0.030 Uiso 1 1 calc R . . .
C34A C 0.21766(17) 0.60658(9) 0.43513(8) 0.0237(4) Uani 1 1 d . . . .
H34A H 0.1509 0.6026 0.4154 0.028 Uiso 1 1 calc R . . .
C35A C 0.26654(15) 0.56384(9) 0.46975(8) 0.0190(4) Uani 1 1 d . . . .
C36A C 0.22500(15) 0.51000(9) 0.48238(8) 0.0203(4) Uani 1 1 d . . . .
C37A C 0.13005(17) 0.49215(11) 0.45893(9) 0.0289(5) Uani 1 1 d . . . .
H37A H 0.0858 0.5154 0.4331 0.035 Uiso 1 1 calc R . . .
C38A C 0.10015(18) 0.43989(12) 0.47361(10) 0.0344(6) Uani 1 1 d . . . .
H38A H 0.0352 0.4270 0.4580 0.041 Uiso 1 1 calc R . . .
C39A C 0.16605(17) 0.40684(11) 0.51123(9) 0.0287(5) Uani 1 1 d . . . .
H39A H 0.1474 0.3709 0.5217 0.034 Uiso 1 1 calc R . . .
C40A C 0.26025(16) 0.42742(9) 0.53339(8) 0.0215(4) Uani 1 1 d . . . .
H40A H 0.3056 0.4047 0.5592 0.026 Uiso 1 1 calc R . . .
O2W O 0.89757(19) 0.32536(13) 0.41680(12) 0.0431(7) Uani 0.75 1 d . P A 1
H2WA H 0.9405 0.3064 0.4473 0.065 Uiso 0.75 1 d G P A 1
H2WB H 0.8961 0.3015 0.3861 0.065 Uiso 0.75 1 d G P A 1
O2WA O 0.8982(6) 0.3509(3) 0.4538(4) 0.047(2) Uani 0.25 1 d . P B 2
H2WC H 0.9574 0.3357 0.4772 0.070 Uiso 0.25 1 d G P B 2
H2WD H 0.9171 0.3653 0.4228 0.070 Uiso 0.25 1 d G P B 2
Cu1 Cu 0.43430(2) 0.93590(2) 0.52532(2) 0.01164(5) Uani 1 1 d . . . .
P1 P 0.91310(3) 0.54553(2) 0.31911(2) 0.01361(9) Uani 1 1 d . . . .
P2 P 0.90170(3) 0.97770(2) 0.25681(2) 0.01443(9) Uani 1 1 d . . . .
P3 P 0.51051(3) 0.83086(2) 0.47406(2) 0.00999(8) Uani 1 1 d . . . .
P4 P 0.34799(3) 0.69045(2) 0.08008(2) 0.01201(9) Uani 1 1 d . . . .
O1 O 0.87854(10) 0.51888(6) 0.26174(6) 0.0185(3) Uani 1 1 d . . . .
H1 H 0.9224 0.4974 0.2566 0.028 Uiso 0.5 1 calc GR P C 1
O2 O 1.02164(10) 0.55322(6) 0.33973(6) 0.0173(3) Uani 1 1 d . . . .
H2 H 1.0411 0.5745 0.3183 0.034(16) Uiso 0.5 1 calc GR P . .
O3 O 0.87568(11) 0.50962(6) 0.36088(6) 0.0211(3) Uani 1 1 d . . . .
H3 H 0.8159 0.5026 0.3478 0.032 Uiso 1 1 calc GR . . .
O4 O 0.87110(12) 1.02782(6) 0.28764(6) 0.0242(3) Uani 1 1 d . . . .
H4 H 0.8920 1.0226 0.3216 0.036 Uiso 1 1 calc GR . . .
O5 O 0.86416(10) 0.99258(6) 0.19523(6) 0.0187(3) Uani 1 1 d . . . .
H5 H 0.9017 1.0165 0.1870 0.028 Uiso 0.5 1 calc GR P . .
O6 O 1.00930(10) 0.96439(6) 0.27561(6) 0.0211(3) Uani 1 1 d . . . .
H6 H 1.0396 0.9848 0.2585 0.032 Uiso 0.5 1 calc GR P D 2
O7 O 0.40600(9) 0.80377(6) 0.45548(5) 0.0166(3) Uani 1 1 d . . . .
H7 H 0.3884 0.7938 0.4832 0.025 Uiso 1 1 calc GR . . .
O8 O 0.57308(9) 0.79903(6) 0.52242(5) 0.0134(2) Uani 1 1 d . . . .
O9 O 0.50311(10) 0.89403(5) 0.48237(5) 0.0151(3) Uani 1 1 d . . . .
O10 O 0.34431(10) 0.73623(6) 0.03641(5) 0.0162(3) Uani 1 1 d . . . .
O11 O 0.35324(10) 0.63198(6) 0.05875(6) 0.0181(3) Uani 1 1 d . . . .
O12 O 0.25799(10) 0.69886(6) 0.10404(5) 0.0170(3) Uani 1 1 d . . . .
H12 H 0.2061 0.6964 0.0787 0.025 Uiso 1 1 calc GR . . .
N1 N 0.53556(11) 0.93735(6) 0.59818(6) 0.0131(3) Uani 1 1 d . . . .
N2 N 0.38042(11) 0.99471(6) 0.56201(6) 0.0120(3) Uani 1 1 d . . . .
N3 N 0.32502(12) 0.96442(7) 0.46231(6) 0.0140(3) Uani 1 1 d . . . .
C1 C 0.67405(12) 0.76443(7) 0.28162(7) 0.0084(3) Uani 1 1 d . . . .
C2 C 0.73929(12) 0.71159(7) 0.29581(7) 0.0093(3) Uani 1 1 d . . . .
C3 C 0.73295(13) 0.67345(8) 0.33622(7) 0.0126(3) Uani 1 1 d . . . .
H3A H 0.6902 0.6811 0.3585 0.015 Uiso 1 1 calc R . . .
C4 C 0.78835(13) 0.62420(8) 0.34453(7) 0.0127(3) Uani 1 1 d . . . .
H4A H 0.7838 0.5988 0.3728 0.015 Uiso 1 1 calc R . . .
C5 C 0.85020(12) 0.61151(7) 0.31218(7) 0.0116(3) Uani 1 1 d . . . .
C6 C 0.85596(12) 0.64926(7) 0.27072(7) 0.0118(3) Uani 1 1 d . . . .
H6A H 0.8976 0.6411 0.2480 0.014 Uiso 1 1 calc R . . .
C7 C 0.80122(13) 0.69834(7) 0.26275(7) 0.0116(3) Uani 1 1 d . . . .
H7A H 0.8056 0.7236 0.2343 0.014 Uiso 1 1 calc R . . .
C8 C 0.73271(12) 0.81685(7) 0.27367(7) 0.0093(3) Uani 1 1 d . . . .
C9 C 0.68380(13) 0.86480(7) 0.24749(7) 0.0117(3) Uani 1 1 d . . . .
H9 H 0.6148 0.8638 0.2327 0.014 Uiso 1 1 calc R . . .
C10 C 0.73461(13) 0.91370(8) 0.24284(7) 0.0131(3) Uani 1 1 d . . . .
H10 H 0.7006 0.9456 0.2242 0.016 Uiso 1 1 calc R . . .
C11 C 0.83598(13) 0.91620(7) 0.26561(7) 0.0125(3) Uani 1 1 d . . . .
C12 C 0.88456(13) 0.86970(8) 0.29412(7) 0.0137(3) Uani 1 1 d . . . .
H12A H 0.9530 0.8715 0.3108 0.016 Uiso 1 1 calc R . . .
C13 C 0.83292(13) 0.82065(7) 0.29819(7) 0.0124(3) Uani 1 1 d . . . .
H13 H 0.8665 0.7892 0.3180 0.015 Uiso 1 1 calc R . . .
C14 C 0.63092(12) 0.78300(7) 0.32863(7) 0.0089(3) Uani 1 1 d . . . .
C15 C 0.53725(12) 0.80585(7) 0.31878(7) 0.0102(3) Uani 1 1 d . . . .
H15 H 0.4974 0.8091 0.2822 0.012 Uiso 1 1 calc R . . .
C16 C 0.50145(12) 0.82392(7) 0.36199(7) 0.0106(3) Uani 1 1 d . . . .
H16 H 0.4381 0.8402 0.3546 0.013 Uiso 1 1 calc R . . .
C17 C 0.55765(12) 0.81827(7) 0.41606(7) 0.0103(3) Uani 1 1 d . . . .
C18 C 0.65320(13) 0.79860(8) 0.42550(7) 0.0132(3) Uani 1 1 d . . . .
H18 H 0.6935 0.7961 0.4620 0.016 Uiso 1 1 calc R . . .
C19 C 0.69040(13) 0.78263(8) 0.38255(7) 0.0125(3) Uani 1 1 d . . . .
H19 H 0.7569 0.7713 0.3897 0.015 Uiso 1 1 calc R . . .
C20 C 0.59439(12) 0.74620(7) 0.22998(7) 0.0094(3) Uani 1 1 d . . . .
C21 C 0.52664(13) 0.70511(7) 0.23552(7) 0.0117(3) Uani 1 1 d . . . .
H21 H 0.5303 0.6900 0.2708 0.014 Uiso 1 1 calc R . . .
C22 C 0.45448(13) 0.68603(8) 0.19071(7) 0.0125(3) Uani 1 1 d . . . .
H22 H 0.4091 0.6583 0.1955 0.015 Uiso 1 1 calc R . . .
C23 C 0.44804(12) 0.70750(8) 0.13830(7) 0.0117(3) Uani 1 1 d . . . .
C24 C 0.51883(13) 0.74593(8) 0.13220(7) 0.0147(3) Uani 1 1 d . . . .
H24 H 0.5174 0.7596 0.0967 0.018 Uiso 1 1 calc R . . .
C25 C 0.59153(13) 0.76459(8) 0.17738(7) 0.0138(3) Uani 1 1 d . . . .
H25 H 0.6399 0.7902 0.1723 0.017 Uiso 1 1 calc R . . .
C26 C 0.61482(14) 0.90477(8) 0.61266(8) 0.0169(4) Uani 1 1 d . . . .
H26 H 0.6323 0.8827 0.5854 0.020 Uiso 1 1 calc R . . .
C27 C 0.67264(15) 0.90205(9) 0.66622(8) 0.0218(4) Uani 1 1 d . . . .
H27 H 0.7287 0.8784 0.6756 0.026 Uiso 1 1 calc R . . .
C28 C 0.64749(15) 0.93422(10) 0.70569(8) 0.0233(4) Uani 1 1 d . . . .
H28 H 0.6860 0.9328 0.7427 0.028 Uiso 1 1 calc R . . .
C29 C 0.56518(15) 0.96879(9) 0.69099(8) 0.0203(4) Uani 1 1 d . . . .
H29 H 0.5468 0.9915 0.7176 0.024 Uiso 1 1 calc R . . .
C30 C 0.51082(13) 0.96931(8) 0.63681(7) 0.0137(3) Uani 1 1 d . . . .
C31 C 0.42156(14) 1.00347(8) 0.61552(7) 0.0133(3) Uani 1 1 d . . . .
C32 C 0.37944(15) 1.04134(8) 0.64443(8) 0.0168(4) Uani 1 1 d . . . .
H32 H 0.4078 1.0479 0.6824 0.020 Uiso 1 1 calc R . . .
C33 C 0.29456(15) 1.06940(8) 0.61622(8) 0.0189(4) Uani 1 1 d . . . .
H33 H 0.2635 1.0947 0.6353 0.023 Uiso 1 1 calc R . . .
C34 C 0.25499(14) 1.06075(8) 0.56059(8) 0.0166(4) Uani 1 1 d . . . .
H34 H 0.1983 1.0807 0.5410 0.020 Uiso 1 1 calc R . . .
C35 C 0.30034(13) 1.02213(7) 0.53427(7) 0.0127(3) Uani 1 1 d . . . .
C36 C 0.26908(14) 1.00570(7) 0.47563(7) 0.0134(3) Uani 1 1 d . . . .
C37 C 0.19069(14) 1.02957(8) 0.43744(8) 0.0173(4) Uani 1 1 d . . . .
H37 H 0.1531 1.0587 0.4477 0.021 Uiso 1 1 calc R . . .
C38 C 0.16815(16) 1.00998(9) 0.38387(8) 0.0223(4) Uani 1 1 d . . . .
H38 H 0.1143 1.0254 0.3569 0.027 Uiso 1 1 calc R . . .
C39 C 0.22498(16) 0.96773(9) 0.37019(8) 0.0234(4) Uani 1 1 d . . . .
H39 H 0.2106 0.9538 0.3337 0.028 Uiso 1 1 calc R . . .
C40 C 0.30273(15) 0.94606(8) 0.41023(8) 0.0185(4) Uani 1 1 d . . . .
H40 H 0.3417 0.9172 0.4006 0.022 Uiso 1 1 calc R . . .
O3W O 0.72582(11) 0.33273(6) 0.44079(6) 0.0229(3) Uani 1 1 d D . . .
H3WA H 0.6853(9) 0.3619(6) 0.4199(9) 0.034 Uiso 1 1 d DR . . .
H3WB H 0.6946(10) 0.2988(5) 0.4486(10) 0.034 Uiso 1 1 d DR . . .
H3WC H 0.7925(7) 0.3302(7) 0.4390(10) 0.034 Uiso 1 1 d DR . . .
O5W O 0.01081(16) 0.93671(8) 0.43941(10) 0.0489(6) Uani 1 1 d . . . .
H5WA H 0.0592 0.9376 0.4677 0.073 Uiso 1 1 d G . . .
H5WB H -0.0152 0.9040 0.4364 0.073 Uiso 1 1 d G . . .
O1W O 0.9615(7) 0.3899(4) 0.3659(4) 0.053(2) Uani 0.25 1 d . P E 1
H1WA H 1.0168 0.3870 0.3591 0.079 Uiso 0.25 1 d G P E 1
H1WB H 0.9539 0.3625 0.3861 0.079 Uiso 0.25 1 d G P E 1
O4W O 0.07247(14) 0.53104(7) 0.11026(7) 0.0310(4) Uani 1 1 d . . . .
H4WA H 0.1050 0.5466 0.0905 0.046 Uiso 1 1 d G . . .
H4WB H 0.0506 0.4994 0.0964 0.046 Uiso 1 1 d G . . .

loop_
_atom_site_aniso_label
_atom_site_aniso_U_11
_atom_site_aniso_U_22
_atom_site_aniso_U_33
_atom_site_aniso_U_23
_atom_site_aniso_U_13
_atom_site_aniso_U_12
Cu1A 0.01678(12) 0.01795(12) 0.02248(13) 0.01191(9) -0.00059(9) -0.00067(9)
P1A 0.00929(19) 0.0152(2) 0.00850(19) 0.00028(16) 0.00241(15) -0.00157(16)
P2A 0.0117(2) 0.0173(2) 0.0099(2) 0.00028(16) 0.00396(16) 0.00136(17)
P3A 0.01039(19) 0.00838(19) 0.0140(2) 0.00115(15) 0.00334(16) 0.00215(15)
P4A 0.0139(2) 0.0108(2) 0.0118(2) 0.00190(15) 0.00542(16) -0.00137(16)
O1A 0.0119(6) 0.0168(6) 0.0134(6) 0.0021(5) 0.0049(5) 0.0022(5)
O2A 0.0103(6) 0.0311(8) 0.0138(6) 0.0013(6) 0.0033(5) -0.0035(5)
O3A 0.0167(6) 0.0150(6) 0.0115(6) -0.0007(5) 0.0028(5) -0.0040(5)
O4A 0.0212(7) 0.0182(7) 0.0203(7) 0.0030(5) 0.0125(6) 0.0015(5)
O5A 0.0149(6) 0.0269(7) 0.0117(6) -0.0025(5) 0.0021(5) 0.0011(5)
O6A 0.0149(6) 0.0228(7) 0.0136(6) 0.0027(5) 0.0057(5) 0.0046(5)
O6W 0.0220(8) 0.0215(7) 0.0363(9) 0.0001(7) 0.0049(7) 0.0029(6)
O7A 0.0128(6) 0.0129(6) 0.0266(7) 0.0018(5) 0.0092(5) 0.0029(5)
O8A 0.0144(6) 0.0110(6) 0.0262(7) -0.0046(5) 0.0059(5) 0.0007(5)
O9A 0.0200(7) 0.0155(6) 0.0157(6) 0.0041(5) 0.0019(5) 0.0043(5)
O10A 0.0164(6) 0.0113(6) 0.0262(7) 0.0048(5) 0.0082(6) -0.0006(5)
O11A 0.0137(6) 0.0165(6) 0.0204(7) 0.0064(5) 0.0035(5) -0.0034(5)
O12A 0.0255(7) 0.0224(7) 0.0154(6) 0.0009(5) 0.0112(6) -0.0047(6)
N1A 0.0207(8) 0.0185(8) 0.0176(8) 0.0039(6) 0.0071(6) 0.0002(6)
N2A 0.0219(8) 0.0164(8) 0.0130(7) 0.0038(6) 0.0063(6) 0.0050(6)
N3A 0.0197(8) 0.0211(8) 0.0135(7) 0.0034(6) 0.0036(6) 0.0005(6)
C1A 0.0074(7) 0.0089(7) 0.0093(7) 0.0008(6) 0.0027(6) 0.0010(6)
C2A 0.0088(7) 0.0110(7) 0.0084(7) 0.0017(6) 0.0030(6) 0.0000(6)
C3A 0.0117(8) 0.0153(8) 0.0141(8) -0.0028(6) 0.0032(6) 0.0034(6)
C4A 0.0149(8) 0.0165(8) 0.0124(8) -0.0029(6) 0.0031(7) 0.0010(7)
C5A 0.0108(7) 0.0146(8) 0.0096(7) 0.0018(6) 0.0035(6) -0.0013(6)
C6A 0.0095(7) 0.0161(8) 0.0106(7) 0.0010(6) 0.0027(6) 0.0031(6)
C7A 0.0109(7) 0.0142(8) 0.0103(7) -0.0008(6) 0.0033(6) 0.0012(6)
C8A 0.0082(7) 0.0102(7) 0.0079(7) 0.0016(6) 0.0022(6) 0.0021(6)
C9A 0.0115(8) 0.0144(8) 0.0132(8) -0.0009(6) 0.0044(6) -0.0023(6)
C10A 0.0148(8) 0.0161(8) 0.0123(8) -0.0032(6) 0.0041(7) -0.0015(7)
C11A 0.0109(8) 0.0171(8) 0.0104(7) 0.0006(6) 0.0038(6) 0.0028(6)
C12A 0.0110(8) 0.0182(9) 0.0122(8) 0.0016(6) 0.0040(6) -0.0015(6)
C13A 0.0114(8) 0.0144(8) 0.0110(8) -0.0006(6) 0.0027(6) -0.0023(6)
C14A 0.0097(7) 0.0095(7) 0.0086(7) 0.0012(6) 0.0039(6) 0.0017(6)
C15A 0.0105(7) 0.0082(7) 0.0112(7) 0.0008(6) 0.0028(6) -0.0009(6)
C16A 0.0093(7) 0.0110(8) 0.0115(7) 0.0009(6) 0.0024(6) -0.0010(6)
C17A 0.0114(8) 0.0099(7) 0.0108(7) 0.0011(6) 0.0041(6) 0.0021(6)
C18A 0.0136(8) 0.0083(7) 0.0200(9) 0.0013(6) 0.0031(7) 0.0002(6)
C19A 0.0088(7) 0.0104(8) 0.0182(8) 0.0004(6) 0.0022(6) -0.0012(6)
C20A 0.0090(7) 0.0082(7) 0.0089(7) 0.0009(6) 0.0022(6) -0.0003(6)
C21A 0.0124(8) 0.0091(7) 0.0129(8) 0.0000(6) 0.0047(6) 0.0012(6)
C22A 0.0121(8) 0.0132(8) 0.0114(8) 0.0003(6) 0.0055(6) -0.0005(6)
C23A 0.0133(8) 0.0103(7) 0.0109(7) 0.0005(6) 0.0040(6) -0.0020(6)
C24A 0.0202(9) 0.0088(8) 0.0196(9) 0.0014(6) 0.0113(7) 0.0011(7)
C25A 0.0158(8) 0.0122(8) 0.0168(8) 0.0022(6) 0.0107(7) 0.0025(6)
C26A 0.0218(10) 0.0258(10) 0.0214(10) 0.0029(8) 0.0088(8) -0.0045(8)
C27A 0.0253(11) 0.0340(12) 0.0218(10) -0.0024(9) 0.0094(8) -0.0102(9)
C28A 0.0372(13) 0.0282(11) 0.0298(11) -0.0071(9) 0.0198(10) -0.0166(10)
C29A 0.0391(12) 0.0169(9) 0.0255(10) 0.0000(8) 0.0184(10) -0.0045(9)
C30A 0.0273(10) 0.0162(9) 0.0173(9) 0.0008(7) 0.0140(8) -0.0002(8)
C31A 0.0276(10) 0.0154(9) 0.0150(8) 0.0016(7) 0.0116(8) 0.0040(7)
C32A 0.0392(12) 0.0166(9) 0.0179(9) 0.0042(7) 0.0164(9) 0.0061(8)
C33A 0.0407(13) 0.0223(10) 0.0139(9) 0.0068(7) 0.0102(9) 0.0141(9)
C34A 0.0292(11) 0.0278(11) 0.0134(9) 0.0043(8) 0.0045(8) 0.0118(9)
C35A 0.0232(10) 0.0225(10) 0.0120(8) 0.0030(7) 0.0059(7) 0.0062(8)
C36A 0.0206(10) 0.0252(10) 0.0141(9) 0.0042(7) 0.0029(7) 0.0030(8)
C37A 0.0202(10) 0.0411(13) 0.0222(11) 0.0063(9) -0.0001(8) 0.0007(9)
C38A 0.0224(11) 0.0481(15) 0.0288(12) 0.0042(11) -0.0001(9) -0.0097(10)
C39A 0.0299(12) 0.0333(12) 0.0228(11) 0.0031(9) 0.0068(9) -0.0091(10)
C40A 0.0252(10) 0.0243(10) 0.0148(9) 0.0028(7) 0.0050(8) -0.0017(8)
O2W 0.0314(13) 0.0530(17) 0.0446(16) 0.0245(14) 0.0098(12) 0.0159(12)
O2WA 0.032(4) 0.028(4) 0.074(6) 0.023(4) 0.004(4) 0.007(3)
Cu1 0.01329(10) 0.01256(10) 0.00807(10) -0.00224(7) 0.00116(8) 0.00421(8)
P1 0.0114(2) 0.0128(2) 0.0164(2) -0.00100(17) 0.00329(17) 0.00285(16)
P2 0.0132(2) 0.0139(2) 0.0153(2) 0.00288(17) 0.00225(17) -0.00367(17)
P3 0.00985(19) 0.0130(2) 0.00733(18) -0.00136(15) 0.00267(15) 0.00133(16)
P4 0.0105(2) 0.0157(2) 0.00961(19) -0.00273(16) 0.00221(16) -0.00088(16)
O1 0.0125(6) 0.0195(7) 0.0215(7) -0.0081(5) 0.0012(5) 0.0014(5)
O2 0.0115(6) 0.0211(7) 0.0175(7) -0.0056(5) 0.0005(5) 0.0037(5)
O3 0.0195(7) 0.0185(7) 0.0258(7) 0.0058(6) 0.0070(6) 0.0042(6)
O4 0.0335(8) 0.0145(7) 0.0227(7) -0.0001(6) 0.0043(6) -0.0008(6)
O5 0.0138(6) 0.0229(7) 0.0177(7) 0.0064(5) 0.0017(5) -0.0033(5)
O6 0.0132(6) 0.0252(7) 0.0223(7) 0.0091(6) 0.0000(5) -0.0055(5)
O7 0.0108(6) 0.0265(7) 0.0132(6) -0.0025(5) 0.0042(5) -0.0028(5)
O8 0.0127(6) 0.0183(6) 0.0096(6) 0.0018(5) 0.0036(5) 0.0020(5)
O9 0.0204(7) 0.0136(6) 0.0129(6) -0.0021(5) 0.0070(5) 0.0028(5)
O10 0.0176(6) 0.0188(7) 0.0119(6) 0.0017(5) 0.0033(5) -0.0010(5)
O11 0.0173(7) 0.0167(7) 0.0184(7) -0.0070(5) 0.0014(5) -0.0007(5)
O12 0.0116(6) 0.0255(7) 0.0133(6) -0.0028(5) 0.0024(5) -0.0005(5)
N1 0.0129(7) 0.0143(7) 0.0105(7) -0.0026(5) 0.0005(5) 0.0007(6)
N2 0.0141(7) 0.0115(7) 0.0104(7) -0.0014(5) 0.0032(6) 0.0015(5)
N3 0.0171(7) 0.0130(7) 0.0110(7) -0.0009(5) 0.0020(6) 0.0023(6)
C1 0.0075(7) 0.0099(7) 0.0082(7) -0.0004(6) 0.0026(6) -0.0005(6)
C2 0.0074(7) 0.0098(7) 0.0098(7) -0.0025(6) 0.0010(6) -0.0020(6)
C3 0.0122(8) 0.0141(8) 0.0127(8) -0.0002(6) 0.0053(6) 0.0005(6)
C4 0.0133(8) 0.0135(8) 0.0112(8) 0.0021(6) 0.0031(6) 0.0016(6)
C5 0.0087(7) 0.0110(8) 0.0137(8) -0.0037(6) 0.0005(6) -0.0002(6)
C6 0.0094(7) 0.0141(8) 0.0128(8) -0.0047(6) 0.0044(6) -0.0021(6)
C7 0.0110(7) 0.0130(8) 0.0114(8) -0.0010(6) 0.0042(6) -0.0023(6)
C8 0.0095(7) 0.0112(7) 0.0082(7) -0.0006(6) 0.0043(6) -0.0009(6)
C9 0.0094(7) 0.0138(8) 0.0115(8) -0.0004(6) 0.0021(6) 0.0000(6)
C10 0.0116(8) 0.0133(8) 0.0139(8) 0.0021(6) 0.0024(6) 0.0011(6)
C11 0.0125(8) 0.0122(8) 0.0132(8) 0.0003(6) 0.0044(6) -0.0018(6)
C12 0.0099(8) 0.0144(8) 0.0163(8) 0.0001(6) 0.0027(6) -0.0004(6)
C13 0.0108(8) 0.0126(8) 0.0126(8) 0.0006(6) 0.0013(6) 0.0017(6)
C14 0.0094(7) 0.0104(7) 0.0078(7) -0.0013(6) 0.0040(6) -0.0015(6)
C15 0.0083(7) 0.0126(8) 0.0096(7) -0.0013(6) 0.0019(6) -0.0008(6)
C16 0.0089(7) 0.0111(7) 0.0116(8) -0.0008(6) 0.0026(6) 0.0009(6)
C17 0.0108(7) 0.0109(7) 0.0098(7) -0.0020(6) 0.0037(6) -0.0010(6)
C18 0.0100(8) 0.0194(9) 0.0090(7) -0.0014(6) 0.0003(6) 0.0031(6)
C19 0.0091(7) 0.0176(8) 0.0105(8) -0.0021(6) 0.0023(6) 0.0024(6)
C20 0.0079(7) 0.0122(7) 0.0081(7) -0.0023(6) 0.0024(6) 0.0013(6)
C21 0.0119(8) 0.0138(8) 0.0096(7) 0.0003(6) 0.0032(6) 0.0004(6)
C22 0.0101(7) 0.0133(8) 0.0142(8) -0.0022(6) 0.0030(6) -0.0008(6)
C23 0.0098(7) 0.0141(8) 0.0109(8) -0.0038(6) 0.0022(6) 0.0011(6)
C24 0.0149(8) 0.0210(9) 0.0091(8) -0.0015(6) 0.0051(6) -0.0023(7)
C25 0.0134(8) 0.0174(8) 0.0115(8) -0.0011(6) 0.0052(6) -0.0033(7)
C26 0.0157(8) 0.0190(9) 0.0149(8) -0.0017(7) 0.0023(7) 0.0037(7)
C27 0.0156(9) 0.0293(11) 0.0177(9) -0.0003(8) -0.0005(7) 0.0066(8)
C28 0.0188(9) 0.0360(12) 0.0114(8) -0.0005(8) -0.0022(7) 0.0055(8)
C29 0.0201(9) 0.0281(10) 0.0114(8) -0.0046(7) 0.0019(7) 0.0034(8)
C30 0.0136(8) 0.0152(8) 0.0115(8) -0.0014(6) 0.0019(6) 0.0011(7)
C31 0.0155(8) 0.0130(8) 0.0109(8) -0.0013(6) 0.0023(6) 0.0002(6)
C32 0.0222(9) 0.0165(9) 0.0115(8) -0.0034(7) 0.0041(7) 0.0014(7)
C33 0.0251(10) 0.0152(9) 0.0178(9) -0.0046(7) 0.0084(8) 0.0038(7)
C34 0.0191(9) 0.0139(8) 0.0164(9) -0.0001(7) 0.0038(7) 0.0059(7)
C35 0.0156(8) 0.0103(8) 0.0117(8) 0.0005(6) 0.0028(6) 0.0011(6)
C36 0.0163(8) 0.0106(8) 0.0123(8) 0.0001(6) 0.0021(7) 0.0005(6)
C37 0.0190(9) 0.0143(8) 0.0162(9) -0.0006(7) 0.0006(7) 0.0043(7)
C38 0.0236(10) 0.0221(10) 0.0157(9) -0.0001(7) -0.0043(8) 0.0049(8)
C39 0.0290(11) 0.0233(10) 0.0135(9) -0.0033(7) -0.0018(8) 0.0047(8)
C40 0.0227(10) 0.0175(9) 0.0133(8) -0.0036(7) 0.0015(7) 0.0046(7)
O3W 0.0268(8) 0.0224(7) 0.0193(7) 0.0042(6) 0.0061(6) 0.0062(6)
O5W 0.0409(11) 0.0306(10) 0.0624(14) 0.0191(9) -0.0084(10) -0.0049(8)
O1W 0.056(6) 0.047(5) 0.045(5) 0.010(4) -0.004(4) 0.001(4)
O4W 0.0405(10) 0.0282(9) 0.0248(8) -0.0005(7) 0.0096(7) -0.0089(7)

loop_
_atom_type_symbol
_atom_type_description
_atom_type_scat_dispersion_real
_atom_type_scat_dispersion_imag
_atom_type_scat_source
C C 0.0033 0.0016 'International Tables Vol C Tables 4.2.6.8 and 6.1.1.4'
H H 0.0000 0.0000 'International Tables Vol C Tables 4.2.6.8 and 6.1.1.4'
Cu Cu 0.3201 1.2651 'International Tables Vol C Tables 4.2.6.8 and 6.1.1.4'
N N 0.0061 0.0033 'International Tables Vol C Tables 4.2.6.8 and 6.1.1.4'
O O 0.0106 0.0060 'International Tables Vol C Tables 4.2.6.8 and 6.1.1.4'
P P 0.1023 0.0942 'International Tables Vol C Tables 4.2.6.8 and 6.1.1.4'

loop_
_geom_angle_atom_site_label_1
_geom_angle_atom_site_label_2
_geom_angle_atom_site_label_3
_geom_angle
_geom_angle_site_symmetry_3
O9A Cu1A N1A 99.62(7) .
O9A Cu1A N2A 168.33(7) .
O9A Cu1A N3A 97.70(7) .
N1A Cu1A N3A 160.71(7) .
N2A Cu1A N1A 80.96(7) .
N2A Cu1A N3A 80.36(7) .
O1A P1A C5A 106.79(8) .
O2A P1A O1A 105.44(8) .
O2A P1A C5A 104.65(8) .
O3A P1A O1A 111.62(7) .
O3A P1A O2A 116.43(8) .
O3A P1A C5A 111.21(8) .
O4A P2A O6A 108.81(8) .
O4A P2A C11A 110.04(8) .
O5A P2A O4A 115.55(8) .
O5A P2A O6A 109.25(8) .
O5A P2A C11A 109.98(8) .
O6A P2A C11A 102.38(8) .
O7A P3A C17A 104.18(8) .
O8A P3A O7A 111.92(8) .
O8A P3A O9A 113.90(8) .
O8A P3A C17A 107.81(8) .
O9A P3A O7A 108.68(8) .
O9A P3A C17A 109.90(8) .
O10A P4A O11A 110.31(8) .
O10A P4A O12A 112.66(8) .
O10A P4A C23A 110.84(8) .
O11A P4A C23A 101.80(8) .
O12A P4A O11A 109.87(8) .
O12A P4A C23A 110.84(8) .
P1A O1A H1A 109.5 .
P1A O2A H2A 109.5 .
P2A O6A H6AA 109.5 .
H6WA O6W H6WB 109.7 .
P3A O7A H7AA 109.5 .
P3A O9A Cu1A 127.30(9) .
P4A O11A H11A 109.5 .
C26A N1A Cu1A 127.44(14) .
C26A N1A C30A 119.12(18) .
C30A N1A Cu1A 113.10(14) .
C31A N2A Cu1A 118.08(14) .
C31A N2A C35A 122.86(17) .
C35A N2A Cu1A 118.74(13) .
C36A N3A Cu1A 114.03(14) .
C40A N3A Cu1A 127.27(14) .
C40A N3A C36A 118.69(18) .
C8A C1A C2A 110.88(13) .
C8A C1A C14A 103.54(13) .
C8A C1A C20A 116.05(14) .
C14A C1A C2A 114.92(14) .
C14A C1A C20A 110.36(13) .
C20A C1A C2A 101.56(13) .
C3A C2A C1A 123.13(15) .
C3A C2A C7A 118.13(16) .
C7A C2A C1A 118.18(15) .
C2A C3A H3AA 119.6 .
C2A C3A C4A 120.85(16) .
C4A C3A H3AA 119.6 .
C3A C4A H4AA 119.7 .
C5A C4A C3A 120.56(17) .
C5A C4A H4AA 119.7 .
C4A C5A P1A 120.51(14) .
C4A C5A C6A 118.74(16) .
C6A C5A P1A 120.56(13) .
C5A C6A H6AB 119.8 .
C7A C6A C5A 120.44(16) .
C7A C6A H6AB 119.8 .
C2A C7A H7AB 119.4 .
C6A C7A C2A 121.23(16) .
C6A C7A H7AB 119.4 .
C9A C8A C1A 123.40(15) .
C9A C8A C13A 117.78(15) .
C13A C8A C1A 118.30(15) .
C8A C9A H9A 119.6 .
C8A C9A C10A 120.72(16) .
C10A C9A H9A 119.6 .
C9A C10A H10A 119.6 .
C11A C10A C9A 120.78(17) .
C11A C10A H10A 119.6 .
C10A C11A P2A 120.98(14) .
C10A C11A C12A 118.58(16) .
C12A C11A P2A 120.43(14) .
C11A C12A H12B 119.9 .
C13A C12A C11A 120.27(17) .
C13A C12A H12B 119.9 .
C8A C13A H13A 119.1 .
C12A C13A C8A 121.71(16) .
C12A C13A H13A 119.1 .
C15A C14A C1A 118.76(15) .
C19A C14A C1A 123.10(15) .
C19A C14A C15A 117.97(15) .
C14A C15A H15A 119.3 .
C16A C15A C14A 121.50(16) .
C16A C15A H15A 119.3 .
C15A C16A H16A 120.0 .
C15A C16A C17A 120.07(16) .
C17A C16A H16A 120.0 .
C16A C17A P3A 123.87(13) .
C18A C17A P3A 117.62(13) .
C18A C17A C16A 118.50(15) .
C17A C18A H18A 119.4 .
C19A C18A C17A 121.12(16) .
C19A C18A H18A 119.4 .
C14A C19A C18A 120.51(16) .
C14A C19A H19A 119.7 .
C18A C19A H19A 119.7 .
C21A C20A C1A 117.80(14) .
C25A C20A C1A 123.96(15) .
C25A C20A C21A 117.79(15) .
C20A C21A H21A 119.2 .
C22A C21A C20A 121.56(16) .
C22A C21A H21A 119.2 .
C21A C22A H22A 119.8 .
C21A C22A C23A 120.37(16) .
C23A C22A H22A 119.8 .
C22A C23A P4A 119.13(13) .
C24A C23A P4A 122.13(13) .
C24A C23A C22A 118.61(16) .
C23A C24A H24A 119.6 .
C23A C24A C25A 120.89(16) .
C25A C24A H24A 119.6 .
C20A C25A H25A 119.6 .
C24A C25A C20A 120.71(16) .
C24A C25A H25A 119.6 .
N1A C26A H26A 118.8 .
N1A C26A C27A 122.5(2) .
C27A C26A H26A 118.8 .
C26A C27A H27A 120.8 .
C26A C27A C28A 118.4(2) .
C28A C27A H27A 120.8 .
C27A C28A H28A 120.2 .
C29A C28A C27A 119.5(2) .
C29A C28A H28A 120.2 .
C28A C29A H29A 120.3 .
C28A C29A C30A 119.3(2) .
C30A C29A H29A 120.3 .
N1A C30A C29A 121.1(2) .
N1A C30A C31A 114.27(17) .
C29A C30A C31A 124.61(19) .
N2A C31A C30A 113.05(17) .
N2A C31A C32A 119.8(2) .
C32A C31A C30A 127.11(19) .
C31A C32A H32A 120.9 .
C33A C32A C31A 118.1(2) .
C33A C32A H32A 120.9 .
C32A C33A H33A 119.3 .
C34A C33A C32A 121.39(19) .
C34A C33A H33A 119.3 .
C33A C34A H34A 121.1 .
C33A C34A C35A 117.7(2) .
C35A C34A H34A 121.1 .
N2A C35A C34A 120.0(2) .
N2A C35A C36A 112.92(17) .
C34A C35A C36A 127.0(2) .
N3A C36A C35A 113.70(18) .
N3A C36A C37A 121.5(2) .
C37A C36A C35A 124.77(19) .
C36A C37A H37A 120.4 .
C36A C37A C38A 119.2(2) .
C38A C37A H37A 120.4 .
C37A C38A H38A 120.4 .
C39A C38A C37A 119.2(2) .
C39A C38A H38A 120.4 .
C38A C39A H39A 120.7 .
C38A C39A C40A 118.6(2) .
C40A C39A H39A 120.7 .
N3A C40A C39A 122.7(2) .
N3A C40A H40A 118.6 .
C39A C40A H40A 118.6 .
H2WA O2W H2WB 104.5 .
H2WC O2WA H2WD 104.4 .
O9 Cu1 O11 103.46(6) 4_576
O9 Cu1 N1 100.47(6) .
O9 Cu1 N2 165.18(6) .
O9 Cu1 N3 97.12(6) .
N1 Cu1 O11 88.77(6) 4_576
N1 Cu1 N3 157.98(6) .
N2 Cu1 O11 91.35(6) 4_576
N2 Cu1 N1 79.91(6) .
N2 Cu1 N3 79.70(6) .
N3 Cu1 O11 99.93(6) 4_576
O1 P1 O3 109.76(9) .
O1 P1 C5 103.97(8) .
O2 P1 O1 114.57(8) .
O2 P1 O3 109.62(8) .
O2 P1 C5 111.64(8) .
O3 P1 C5 106.91(8) .
O4 P2 O5 105.52(8) .
O4 P2 C11 109.68(9) .
O5 P2 C11 105.25(8) .
O6 P2 O4 113.56(9) .
O6 P2 O5 114.29(8) .
O6 P2 C11 108.18(8) .
O7 P3 C17 102.55(8) .
O8 P3 O7 110.09(8) .
O8 P3 O9 115.28(8) .
O8 P3 C17 108.33(8) .
O9 P3 O7 110.43(8) .
O9 P3 C17 109.38(8) .
O10 P4 O12 108.39(8) .
O10 P4 C23 107.39(8) .
O11 P4 O10 112.74(8) .
O11 P4 O12 112.50(8) .
O11 P4 C23 113.53(8) .
O12 P4 C23 101.56(8) .
P1 O1 H1 109.5 .
P1 O2 H2 109.5 .
P1 O3 H3 109.5 .
P2 O4 H4 109.5 .
P2 O5 H5 109.5 .
P2 O6 H6 109.5 .
P3 O7 H7 109.5 .
P3 O9 Cu1 130.64(8) .
P4 O11 Cu1 150.48(9) 4_575
P4 O12 H12 109.5 .
C26 N1 Cu1 125.83(13) .
C26 N1 C30 119.19(16) .
C30 N1 Cu1 114.33(12) .
C31 N2 Cu1 118.33(12) .
C35 N2 Cu1 119.10(12) .
C35 N2 C31 122.41(16) .
C36 N3 Cu1 114.85(12) .
C40 N3 Cu1 126.61(13) .
C40 N3 C36 118.53(16) .
C2 C1 C14 112.93(13) .
C2 C1 C20 103.24(13) .
C8 C1 C2 111.86(13) .
C8 C1 C14 102.31(13) .
C8 C1 C20 114.45(14) .
C14 C1 C20 112.43(13) .
C3 C2 C1 123.14(15) .
C3 C2 C7 118.11(16) .
C7 C2 C1 118.43(15) .
C2 C3 H3A 119.6 .
C2 C3 C4 120.74(16) .
C4 C3 H3A 119.6 .
C3 C4 H4A 119.5 .
C5 C4 C3 120.99(16) .
C5 C4 H4A 119.5 .
C4 C5 P1 120.76(14) .
C4 C5 C6 118.73(16) .
C6 C5 P1 120.29(13) .
C5 C6 H6A 119.9 .
C7 C6 C5 120.17(16) .
C7 C6 H6A 119.9 .
C2 C7 H7A 119.4 .
C6 C7 C2 121.24(16) .
C6 C7 H7A 119.4 .
C9 C8 C1 119.89(15) .
C13 C8 C1 121.19(15) .
C13 C8 C9 118.39(16) .
C8 C9 H9 119.6 .
C10 C9 C8 120.90(16) .
C10 C9 H9 119.6 .
C9 C10 H10 120.0 .
C9 C10 C11 120.09(16) .
C11 C10 H10 120.0 .
C10 C11 P2 119.98(14) .
C12 C11 P2 120.58(14) .
C12 C11 C10 119.42(16) .
C11 C12 H12A 120.0 .
C13 C12 C11 119.99(16) .
C13 C12 H12A 120.0 .
C8 C13 H13 119.5 .
C12 C13 C8 121.07(16) .
C12 C13 H13 119.5 .
C15 C14 C1 121.99(14) .
C15 C14 C19 118.24(15) .
C19 C14 C1 119.43(15) .
C14 C15 H15 119.7 .
C16 C15 C14 120.69(15) .
C16 C15 H15 119.7 .
C15 C16 H16 119.7 .
C15 C16 C17 120.65(16) .
C17 C16 H16 119.7 .
C16 C17 P3 123.20(13) .
C18 C17 P3 118.35(13) .
C18 C17 C16 118.33(16) .
C17 C18 H18 119.5 .
C19 C18 C17 121.08(16) .
C19 C18 H18 119.5 .
C14 C19 H19 119.7 .
C18 C19 C14 120.54(16) .
C18 C19 H19 119.7 .
C21 C20 C1 118.39(15) .
C25 C20 C1 123.40(15) .
C25 C20 C21 117.94(15) .
C20 C21 H21 119.3 .
C22 C21 C20 121.39(16) .
C22 C21 H21 119.3 .
C21 C22 H22 119.9 .
C21 C22 C23 120.28(16) .
C23 C22 H22 119.9 .
C22 C23 P4 122.16(14) .
C24 C23 P4 119.31(14) .
C24 C23 C22 118.42(16) .
C23 C24 H24 119.6 .
C25 C24 C23 120.87(16) .
C25 C24 H24 119.6 .
C20 C25 H25 119.6 .
C24 C25 C20 120.85(16) .
C24 C25 H25 119.6 .
N1 C26 H26 119.0 .
N1 C26 C27 122.07(18) .
C27 C26 H26 119.0 .
C26 C27 H27 120.5 .
C28 C27 C26 118.96(19) .
C28 C27 H27 120.5 .
C27 C28 H28 120.2 .
C27 C28 C29 119.53(18) .
C29 C28 H28 120.2 .
C28 C29 H29 120.8 .
C30 C29 C28 118.37(18) .
C30 C29 H29 120.8 .
N1 C30 C29 121.89(17) .
N1 C30 C31 113.88(15) .
C29 C30 C31 124.24(17) .
N2 C31 C30 112.49(16) .
N2 C31 C32 120.03(17) .
C32 C31 C30 127.47(17) .
C31 C32 H32 120.9 .
C31 C32 C33 118.16(17) .
C33 C32 H32 120.9 .
C32 C33 H33 119.7 .
C34 C33 C32 120.67(17) .
C34 C33 H33 119.7 .
C33 C34 H34 120.9 .
C33 C34 C35 118.21(17) .
C35 C34 H34 120.9 .
N2 C35 C34 120.48(17) .
N2 C35 C36 112.55(15) .
C34 C35 C36 126.96(17) .
N3 C36 C35 113.57(16) .
N3 C36 C37 122.29(17) .
C37 C36 C35 124.14(17) .
C36 C37 H37 120.7 .
C36 C37 C38 118.58(18) .
C38 C37 H37 120.7 .
C37 C38 H38 120.4 .
C39 C38 C37 119.26(18) .
C39 C38 H38 120.4 .
C38 C39 H39 120.4 .
C40 C39 C38 119.20(18) .
C40 C39 H39 120.4 .
N3 C40 C39 122.15(18) .
N3 C40 H40 118.9 .
C39 C40 H40 118.9 .
H3WA O3W H3WB 118.1(4) .
H3WA O3W H3WC 118.1(4) .
H3WB O3W H3WC 118.1(4) .
H5WA O5W H5WB 109.5 .
H1WA O1W H1WB 109.5 .
H4WA O4W H4WB 109.4 .

loop_
_geom_bond_atom_site_label_1
_geom_bond_atom_site_label_2
_geom_bond_distance
_geom_bond_site_symmetry_2
Cu1A O9A 1.9024(13) .
Cu1A N1A 2.0166(17) .
Cu1A N2A 1.9218(16) .
Cu1A N3A 2.0196(17) .
P1A O1A 1.5658(14) .
P1A O2A 1.5383(14) .
P1A O3A 1.4913(14) .
P1A C5A 1.7866(18) .
P2A O4A 1.5118(14) .
P2A O5A 1.4983(14) .
P2A O6A 1.5919(14) .
P2A C11A 1.7969(18) .
P3A O7A 1.5772(14) .
P3A O8A 1.4992(14) .
P3A O9A 1.5222(14) .
P3A C17A 1.7859(17) .
P4A O10A 1.5198(14) .
P4A O11A 1.5650(14) .
P4A O12A 1.5224(14) .
P4A C23A 1.7918(18) .
O1A H1A 0.8400 .
O2A H2A 0.8400 .
O6A H6AA 0.8400 .
O6W H6WA 0.8492 .
O6W H6WB 0.8498 .
O7A H7AA 0.8400 .
O11A H11A 0.8400 .
N1A C26A 1.338(3) .
N1A C30A 1.361(2) .
N2A C31A 1.336(3) .
N2A C35A 1.340(3) .
N3A C36A 1.363(3) .
N3A C40A 1.335(3) .
C1A C2A 1.549(2) .
C1A C8A 1.541(2) .
C1A C14A 1.544(2) .
C1A C20A 1.544(2) .
C2A C3A 1.390(2) .
C2A C7A 1.401(2) .
C3A H3AA 0.9500 .
C3A C4A 1.397(2) .
C4A H4AA 0.9500 .
C4A C5A 1.392(2) .
C5A C6A 1.398(2) .
C6A H6AB 0.9500 .
C6A C7A 1.383(2) .
C7A H7AB 0.9500 .
C8A C9A 1.394(2) .
C8A C13A 1.400(2) .
C9A H9A 0.9500 .
C9A C10A 1.398(2) .
C10A H10A 0.9500 .
C10A C11A 1.394(3) .
C11A C12A 1.397(3) .
C12A H12B 0.9500 .
C12A C13A 1.384(2) .
C13A H13A 0.9500 .
C14A C15A 1.400(2) .
C14A C19A 1.390(2) .
C15A H15A 0.9500 .
C15A C16A 1.387(2) .
C16A H16A 0.9500 .
C16A C17A 1.395(2) .
C17A C18A 1.393(2) .
C18A H18A 0.9500 .
C18A C19A 1.392(2) .
C19A H19A 0.9500 .
C20A C21A 1.399(2) .
C20A C25A 1.394(2) .
C21A H21A 0.9500 .
C21A C22A 1.381(2) .
C22A H22A 0.9500 .
C22A C23A 1.395(2) .
C23A C24A 1.389(2) .
C24A H24A 0.9500 .
C24A C25A 1.393(2) .
C25A H25A 0.9500 .
C26A H26A 0.9500 .
C26A C27A 1.386(3) .
C27A H27A 0.9500 .
C27A C28A 1.387(3) .
C28A H28A 0.9500 .
C28A C29A 1.383(4) .
C29A H29A 0.9500 .
C29A C30A 1.385(3) .
C30A C31A 1.475(3) .
C31A C32A 1.390(3) .
C32A H32A 0.9500 .
C32A C33A 1.388(3) .
C33A H33A 0.9500 .
C33A C34A 1.383(3) .
C34A H34A 0.9500 .
C34A C35A 1.394(3) .
C35A C36A 1.474(3) .
C36A C37A 1.385(3) .
C37A H37A 0.9500 .
C37A C38A 1.389(4) .
C38A H38A 0.9500 .
C38A C39A 1.384(3) .
C39A H39A 0.9500 .
C39A C40A 1.391(3) .
C40A H40A 0.9500 .
O2W H2WA 0.9579 .
O2W H2WB 0.9578 .
O2WA H2WC 0.9574 .
O2WA H2WD 0.9583 .
Cu1 O9 1.9208(13) .
Cu1 O11 2.2675(14) 4_576
Cu1 N1 2.0117(15) .
Cu1 N2 1.9402(15) .
Cu1 N3 2.0193(15) .
P1 O1 1.5384(14) .
P1 O2 1.4989(14) .
P1 O3 1.5571(15) .
P1 C5 1.7827(18) .
P2 O4 1.5446(16) .
P2 O5 1.5474(14) .
P2 O6 1.5058(15) .
P2 C11 1.7738(18) .
P3 O7 1.5674(14) .
P3 O8 1.5069(13) .
P3 O9 1.5162(14) .
P3 C17 1.7955(17) .
P4 O10 1.5386(14) .
P4 O11 1.4936(14) .
P4 O12 1.5674(14) .
P4 C23 1.7968(18) .
O1 H1 0.8400 .
O2 H2 0.8400 .
O3 H3 0.8400 .
O4 H4 0.8400 .
O5 H5 0.8400 .
O6 H6 0.8400 .
O7 H7 0.8400 .
O11 Cu1 2.2675(14) 4_575
O12 H12 0.8400 .
N1 C26 1.331(2) .
N1 C30 1.355(2) .
N2 C31 1.340(2) .
N2 C35 1.333(2) .
N3 C36 1.357(2) .
N3 C40 1.343(2) .
C1 C2 1.539(2) .
C1 C8 1.536(2) .
C1 C14 1.542(2) .
C1 C20 1.543(2) .
C2 C3 1.385(2) .
C2 C7 1.403(2) .
C3 H3A 0.9500 .
C3 C4 1.389(2) .
C4 H4A 0.9500 .
C4 C5 1.385(2) .
C5 C6 1.397(2) .
C6 H6A 0.9500 .
C6 C7 1.381(2) .
C7 H7A 0.9500 .
C8 C9 1.400(2) .
C8 C13 1.394(2) .
C9 H9 0.9500 .
C9 C10 1.385(2) .
C10 H10 0.9500 .
C10 C11 1.400(2) .
C11 C12 1.392(2) .
C12 H12A 0.9500 .
C12 C13 1.391(2) .
C13 H13 0.9500 .
C14 C15 1.394(2) .
C14 C19 1.399(2) .
C15 H15 0.9500 .
C15 C16 1.392(2) .
C16 H16 0.9500 .
C16 C17 1.394(2) .
C17 C18 1.392(2) .
C18 H18 0.9500 .
C18 C19 1.384(2) .
C19 H19 0.9500 .
C20 C21 1.400(2) .
C20 C25 1.392(2) .
C21 H21 0.9500 .
C21 C22 1.384(2) .
C22 H22 0.9500 .
C22 C23 1.401(2) .
C23 C24 1.394(3) .
C24 H24 0.9500 .
C24 C25 1.391(2) .
C25 H25 0.9500 .
C26 H26 0.9500 .
C26 C27 1.385(3) .
C27 H27 0.9500 .
C27 C28 1.378(3) .
C28 H28 0.9500 .
C28 C29 1.392(3) .
C29 H29 0.9500 .
C29 C30 1.382(3) .
C30 C31 1.477(3) .
C31 C32 1.390(3) .
C32 H32 0.9500 .
C32 C33 1.393(3) .
C33 H33 0.9500 .
C33 C34 1.385(3) .
C34 H34 0.9500 .
C34 C35 1.387(3) .
C35 C36 1.483(2) .
C36 C37 1.383(3) .
C37 H37 0.9500 .
C37 C38 1.387(3) .
C38 H38 0.9500 .
C38 C39 1.385(3) .
C39 H39 0.9500 .
C39 C40 1.381(3) .
C40 H40 0.9500 .
O3W H3WA 0.961(8) .
O3W H3WB 0.961(8) .
O3W H3WC 0.961(8) .
O5W H5WA 0.8498 .
O5W H5WB 0.8510 .
O1W H1WA 0.8498 .
O1W H1WB 0.8504 .
O4W H4WA 0.8495 .
O4W H4WB 0.8499 .

loop_
_geom_torsion_atom_site_label_1
_geom_torsion_atom_site_label_2
_geom_torsion_atom_site_label_3
_geom_torsion_atom_site_label_4
_geom_torsion
_geom_torsion_site_symmetry_4
Cu1A N1A C26A C27A -172.42(16) .
Cu1A N1A C30A C29A 173.46(15) .
Cu1A N1A C30A C31A -5.6(2) .
Cu1A N2A C31A C30A 5.0(2) .
Cu1A N2A C31A C32A -173.41(14) .
Cu1A N2A C35A C34A 173.82(15) .
Cu1A N2A C35A C36A -5.1(2) .
Cu1A N3A C36A C35A 1.7(2) .
Cu1A N3A C36A C37A -178.73(17) .
Cu1A N3A C40A C39A 178.96(17) .
P1A C5A C6A C7A 176.28(14) .
P2A C11A C12A C13A -176.42(14) .
P3A C17A C18A C19A 176.15(14) .
P4A C23A C24A C25A 175.03(15) .
O1A P1A C5A C4A 111.77(15) .
O1A P1A C5A C6A -63.13(16) .
O2A P1A C5A C4A -136.74(15) .
O2A P1A C5A C6A 48.36(16) .
O3A P1A C5A C4A -10.23(17) .
O3A P1A C5A C6A 174.87(14) .
O4A P2A C11A C10A 153.19(15) .
O4A P2A C11A C12A -27.95(17) .
O5A P2A C11A C10A 24.78(18) .
O5A P2A C11A C12A -156.36(14) .
O6A P2A C11A C10A -91.25(16) .
O6A P2A C11A C12A 87.61(16) .
O7A P3A O9A Cu1A 83.88(11) .
O7A P3A C17A C16A 44.39(17) .
O7A P3A C17A C18A -134.80(14) .
O8A P3A O9A Cu1A -41.63(13) .
O8A P3A C17A C16A 163.44(15) .
O8A P3A C17A C18A -15.75(16) .
O9A P3A C17A C16A -71.89(17) .
O9A P3A C17A C18A 108.92(15) .
O10A P4A C23A C22A -170.08(14) .
O10A P4A C23A C24A 14.15(18) .
O11A P4A C23A C22A 72.60(16) .
O11A P4A C23A C24A -103.17(16) .
O12A P4A C23A C22A -44.21(17) .
O12A P4A C23A C24A 140.02(15) .
N1A C26A C27A C28A -0.2(3) .
N1A C30A C31A N2A 0.8(2) .
N1A C30A C31A C32A 178.98(19) .
N2A C31A C32A C33A 0.2(3) .
N2A C35A C36A N3A 2.0(3) .
N2A C35A C36A C37A -177.5(2) .
N3A C36A C37A C38A -0.6(4) .
C1A C2A C3A C4A 173.74(16) .
C1A C2A C7A C6A -172.71(16) .
C1A C8A C9A C10A 175.37(16) .
C1A C8A C13A C12A -175.89(16) .
C1A C14A C15A C16A 179.71(15) .
C1A C14A C19A C18A -178.88(16) .
C1A C20A C21A C22A -175.46(16) .
C1A C20A C25A C24A 174.85(17) .
C2A C1A C8A C9A 147.17(16) .
C2A C1A C8A C13A -41.3(2) .
C2A C1A C14A C15A -154.04(15) .
C2A C1A C14A C19A 30.7(2) .
C2A C1A C20A C21A 81.62(17) .
C2A C1A C20A C25A -90.44(19) .
C2A C3A C4A C5A -2.1(3) .
C3A C2A C7A C6A -1.0(3) .
C3A C4A C5A P1A -174.82(14) .
C3A C4A C5A C6A 0.2(3) .
C4A C5A C6A C7A 1.3(3) .
C5A C6A C7A C2A -0.9(3) .
C7A C2A C3A C4A 2.5(3) .
C8A C1A C2A C3A 145.86(16) .
C8A C1A C2A C7A -42.9(2) .
C8A C1A C14A C15A 84.89(17) .
C8A C1A C14A C19A -90.40(19) .
C8A C1A C20A C21A -158.05(15) .
C8A C1A C20A C25A 29.9(2) .
C8A C9A C10A C11A -0.6(3) .
C9A C8A C13A C12A -3.8(3) .
C9A C10A C11A P2A 176.36(14) .
C9A C10A C11A C12A -2.5(3) .
C10A C11A C12A C13A 2.5(3) .
C11A C12A C13A C8A 0.7(3) .
C13A C8A C9A C10A 3.8(3) .
C14A C1A C2A C3A 28.9(2) .
C14A C1A C2A C7A -159.89(15) .
C14A C1A C8A C9A -89.07(19) .
C14A C1A C8A C13A 82.50(18) .
C14A C1A C20A C21A -40.7(2) .
C14A C1A C20A C25A 147.24(17) .
C14A C15A C16A C17A -0.2(3) .
C15A C14A C19A C18A 5.8(3) .
C15A C16A C17A P3A -175.05(13) .
C15A C16A C17A C18A 4.1(3) .
C16A C17A C18A C19A -3.1(3) .
C17A P3A O9A Cu1A -162.70(10) .
C17A C18A C19A C14A -2.0(3) .
C19A C14A C15A C16A -4.8(3) .
C20A C1A C2A C3A -90.24(18) .
C20A C1A C2A C7A 80.99(17) .
C20A C1A C8A C9A 32.0(2) .
C20A C1A C8A C13A -156.42(15) .
C20A C1A C14A C15A -39.9(2) .
C20A C1A C14A C19A 144.76(16) .
C20A C21A C22A C23A 1.2(3) .
C21A C20A C25A C24A 2.8(3) .
C21A C22A C23A P4A -175.24(14) .
C21A C22A C23A C24A 0.7(3) .
C22A C23A C24A C25A -0.8(3) .
C23A C24A C25A C20A -1.0(3) .
C25A C20A C21A C22A -2.9(3) .
C26A N1A C30A C29A -0.3(3) .
C26A N1A C30A C31A -179.42(18) .
C26A C27A C28A C29A -0.1(3) .
C27A C28A C29A C30A 0.1(3) .
C28A C29A C30A N1A 0.1(3) .
C28A C29A C30A C31A 179.08(19) .
C29A C30A C31A N2A -178.31(18) .
C29A C30A C31A C32A -0.1(3) .
C30A N1A C26A C27A 0.4(3) .
C30A C31A C32A C33A -177.93(19) .
C31A N2A C35A C34A 0.5(3) .
C31A N2A C35A C36A -178.50(17) .
C31A C32A C33A C34A -0.8(3) .
C32A C33A C34A C35A 1.3(3) .
C33A C34A C35A N2A -1.1(3) .
C33A C34A C35A C36A 177.73(19) .
C34A C35A C36A N3A -176.88(19) .
C34A C35A C36A C37A 3.6(3) .
C35A N2A C31A C30A 178.36(17) .
C35A N2A C31A C32A 0.0(3) .
C35A C36A C37A C38A 178.9(2) .
C36A N3A C40A C39A -0.9(3) .
C36A C37A C38A C39A -0.2(4) .
C37A C38A C39A C40A 0.4(4) .
C38A C39A C40A N3A 0.1(4) .
C40A N3A C36A C35A -178.39(17) .
C40A N3A C36A C37A 1.1(3) .
Cu1 N1 C26 C27 -169.62(16) .
Cu1 N1 C30 C29 170.84(16) .
Cu1 N1 C30 C31 -8.7(2) .
Cu1 N2 C31 C30 6.1(2) .
Cu1 N2 C31 C32 -173.81(14) .
Cu1 N2 C35 C34 174.18(14) .
Cu1 N2 C35 C36 -5.2(2) .
Cu1 N3 C36 C35 0.6(2) .
Cu1 N3 C36 C37 -179.45(15) .
Cu1 N3 C40 C39 178.76(16) .
P1 C5 C6 C7 174.98(13) .
P2 C11 C12 C13 -176.55(14) .
P3 C17 C18 C19 173.34(14) .
P4 C23 C24 C25 173.27(14) .
O1 P1 C5 C4 121.22(15) .
O1 P1 C5 C6 -53.22(16) .
O2 P1 C5 C4 -114.76(15) .
O2 P1 C5 C6 70.80(16) .
O3 P1 C5 C4 5.13(17) .
O3 P1 C5 C6 -169.31(14) .
O4 P2 C11 C10 66.50(17) .
O4 P2 C11 C12 -114.79(16) .
O5 P2 C11 C10 -46.59(17) .
O5 P2 C11 C12 132.12(15) .
O6 P2 C11 C10 -169.16(15) .
O6 P2 C11 C12 9.55(18) .
O7 P3 O9 Cu1 52.72(12) .
O7 P3 C17 C16 40.57(16) .
O7 P3 C17 C18 -135.37(15) .
O8 P3 O9 Cu1 -72.82(12) .
O8 P3 C17 C16 156.96(14) .
O8 P3 C17 C18 -18.98(16) .
O9 P3 C17 C16 -76.65(16) .
O9 P3 C17 C18 107.41(15) .
O10 P4 O11 Cu1 66.09(19) 4_575
O10 P4 C23 C22 159.77(14) .
O10 P4 C23 C24 -16.31(17) .
O11 P4 C23 C22 -74.91(17) .
O11 P4 C23 C24 109.01(15) .
O12 P4 O11 Cu1 -170.96(16) 4_575
O12 P4 C23 C22 46.09(16) .
O12 P4 C23 C24 -129.99(15) .
N1 C26 C27 C28 -0.2(3) .
N1 C30 C31 N2 2.0(2) .
N1 C30 C31 C32 -178.08(19) .
N2 C31 C32 C33 -0.1(3) .
N2 C35 C36 N3 2.8(2) .
N2 C35 C36 C37 -177.17(18) .
N3 C36 C37 C38 0.8(3) .
C1 C2 C3 C4 175.03(16) .
C1 C2 C7 C6 -175.00(15) .
C1 C8 C9 C10 176.02(15) .
C1 C8 C13 C12 -175.44(16) .
C1 C14 C15 C16 -177.93(15) .
C1 C14 C19 C18 -179.40(16) .
C1 C20 C21 C22 -178.71(16) .
C1 C20 C25 C24 178.85(16) .
C2 C1 C8 C9 163.93(15) .
C2 C1 C8 C13 -24.5(2) .
C2 C1 C14 C15 -144.39(16) .
C2 C1 C14 C19 42.5(2) .
C2 C1 C20 C21 68.83(18) .
C2 C1 C20 C25 -105.12(18) .
C2 C3 C4 C5 -1.0(3) .
C3 C2 C7 C6 -1.2(3) .
C3 C4 C5 P1 -174.60(14) .
C3 C4 C5 C6 -0.1(3) .
C4 C5 C6 C7 0.4(3) .
C5 C6 C7 C2 0.2(3) .
C7 C2 C3 C4 1.6(3) .
C8 C1 C2 C3 136.51(16) .
C8 C1 C2 C7 -50.1(2) .
C8 C1 C14 C15 95.21(18) .
C8 C1 C14 C19 -77.94(18) .
C8 C1 C20 C21 -169.36(15) .
C8 C1 C20 C25 16.7(2) .
C8 C9 C10 C11 -1.5(3) .
C9 C8 C13 C12 -3.8(3) .
C9 C10 C11 P2 177.02(14) .
C9 C10 C11 C12 -1.7(3) .
C10 C11 C12 C13 2.2(3) .
C11 C12 C13 C8 0.6(3) .
C13 C8 C9 C10 4.2(3) .
C14 C1 C2 C3 21.7(2) .
C14 C1 C2 C7 -164.85(15) .
C14 C1 C8 C9 -74.93(18) .
C14 C1 C8 C13 96.64(17) .
C14 C1 C20 C21 -53.2(2) .
C14 C1 C20 C25 132.85(17) .
C14 C15 C16 C17 -1.5(3) .
C15 C14 C19 C18 7.2(3) .
C15 C16 C17 P3 -170.65(13) .
C15 C16 C17 C18 5.3(3) .
C16 C17 C18 C19 -2.8(3) .
C17 P3 O9 Cu1 164.85(10) .
C17 C18 C19 C14 -3.5(3) .
C19 C14 C15 C16 -4.7(3) .
C20 C1 C2 C3 -99.95(18) .
C20 C1 C2 C7 73.46(18) .
C20 C1 C8 C9 47.0(2) .
C20 C1 C8 C13 -141.48(16) .
C20 C1 C14 C15 -28.0(2) .
C20 C1 C14 C19 158.81(15) .
C20 C21 C22 C23 0.3(3) .
C21 C20 C25 C24 4.9(3) .
C21 C22 C23 P4 -172.71(14) .
C21 C22 C23 C24 3.4(3) .
C22 C23 C24 C25 -3.0(3) .
C23 P4 O11 Cu1 -56.3(2) 4_575
C23 C24 C25 C20 -1.2(3) .
C25 C20 C21 C22 -4.4(3) .
C26 N1 C30 C29 -0.4(3) .
C26 N1 C30 C31 -179.99(17) .
C26 C27 C28 C29 -0.3(3) .
C27 C28 C29 C30 0.4(3) .
C28 C29 C30 N1 0.0(3) .
C28 C29 C30 C31 179.47(19) .
C29 C30 C31 N2 -177.52(19) .
C29 C30 C31 C32 2.4(3) .
C30 N1 C26 C27 0.6(3) .
C30 C31 C32 C33 179.98(19) .
C31 N2 C35 C34 -1.1(3) .
C31 N2 C35 C36 179.50(16) .
C31 C32 C33 C34 -1.6(3) .
C32 C33 C34 C35 2.0(3) .
C33 C34 C35 N2 -0.7(3) .
C33 C34 C35 C36 178.60(18) .
C34 C35 C36 N3 -176.50(18) .
C34 C35 C36 C37 3.5(3) .
C35 N2 C31 C30 -178.56(16) .
C35 N2 C31 C32 1.5(3) .
C35 C36 C37 C38 -179.23(19) .
C36 N3 C40 C39 -0.1(3) .
C36 C37 C38 C39 -0.6(3) .
C37 C38 C39 C40 0.1(3) .
C38 C39 C40 N3 0.3(3) .
C40 N3 C36 C35 179.60(17) .
C40 N3 C36 C37 -0.4(3) .
